data_4135491
loop_
_publ_author_name
'Liu, Jianguo'
'Song, Heng'
'Wang, Tianlin'
'Jia, Jiong'
'Tong, Qing-Xiao'
'Tung, Chen-Ho'
'Wang, Wenguang'

_publ_section_title
;
 Iron-Catalyzed Regiodivergent Hydrostannation of Alkynes: Intermediacy of
 Fe(IV)--H versus Fe(II)--Vinylidene
;
_journal_name_full 'Journal of the American Chemical Society'
_journal_paper_doi 10.1021/jacs.0c11448
_journal_year 2020
_chemical_formula_moiety 'C28 H41 Fe O P'
_chemical_formula_sum 'C28 H41 Fe O P'
_chemical_formula_weight 480.43
_space_group_crystal_system monoclinic
_space_group_IT_number 14
_space_group_name_Hall '-P 2ybc'
_space_group_name_H-M_alt 'P 1 21/c 1'
_atom_sites_solution_hydrogens geom
_atom_sites_solution_primary dual
_audit_creation_date 2020-09-23
_audit_creation_method
;
Olex2 1.2
(compiled 2018.05.29 svn.r3508 for OlexSys, GUI svn.r5506)
;
_cell_angle_alpha 90
_cell_angle_beta 97.0350(10)
_cell_angle_gamma 90
_cell_formula_units_Z 4
_cell_length_a 10.3021(2)
_cell_length_b 15.5176(3)
_cell_length_c 15.8330(2)
_cell_measurement_reflns_used 7316
_cell_measurement_temperature 172.98(10)
_cell_measurement_theta_max 76.3340
_cell_measurement_theta_min 3.9750
_cell_volume 2512.07(8)
_computing_cell_refinement 'CrysAlisPro 1.171.40.25a (Rigaku OD, 2018)'
_computing_data_collection 'CrysAlisPro 1.171.40.25a (Rigaku OD, 2018)'
_computing_data_reduction 'CrysAlisPro 1.171.40.25a (Rigaku OD, 2018)'
_computing_molecular_graphics 'Olex2 (Dolomanov et al., 2009)'
_computing_publication_material 'Olex2 (Dolomanov et al., 2009)'
_computing_structure_refinement 'ShelXL (Sheldrick, 2015)'
_computing_structure_solution 'ShelXT (Sheldrick, 2015)'
_diffrn_ambient_environment N~2~
_diffrn_ambient_temperature 172.98(10)
_diffrn_detector 'CCD plate'
_diffrn_detector_area_resol_mean 10.0000
_diffrn_detector_type HyPix
_diffrn_measured_fraction_theta_full 0.986
_diffrn_measured_fraction_theta_max 0.939
_diffrn_measurement_details
;
List of Runs (angles in degrees, time in seconds):

  # Type    Start    End  Width  t~exp~   \w     \q     \k     \f   Frames
--------------------------------------------------------------------------
  1  \w    -61.00  20.00   1.00    0.10    --  -48.45  60.00-148.00   81
  2  \w   -120.00 -32.00   1.00    0.10    --  -48.45 -60.00  72.00   88
  3  \w    -20.00  64.00   1.00    0.10    --   48.45 -60.00  72.00   84
  4  \w     52.00  77.00   1.00    0.10    --   48.45  60.00-148.00   25
  5  \w   -138.00-113.00   1.00    0.25    --  -86.25 -60.00  72.00   25
  6  \w    -42.00 -16.00   1.00    0.25    --  -86.25  60.00-148.00   26
  7  \w    125.00 152.00   1.00    0.25    --  106.49  60.00-148.00   27
  8  \w     35.00 116.00   1.00    0.25    --  106.49 -60.00  72.00   81
  9  \w   -158.00 -70.00   1.00    0.25    --  -86.25-125.00-180.00   88
 10  \w     94.00 178.00   1.00    0.25    --  106.49  19.00-180.00   84
 11  \w     93.00 126.00   1.00    0.25    --  106.49  57.00 -30.00   33
 12  \w    129.00 178.00   1.00    0.25    --  106.49  57.00 -30.00   49
 13  \w     92.00 177.00   1.00    0.25    --  106.49  57.00-120.00   85
 14  \w     34.00 117.00   1.00    0.25    --  106.49-125.00 -30.00   83
;
_diffrn_measurement_device 'four-circle diffractometer'
_diffrn_measurement_device_type 'XtaLAB Synergy, Dualflex, HyPix'
_diffrn_measurement_method '\w scans'
_diffrn_orient_matrix_type 'CrysAlisPro convention (1999,Acta A55,543-557)'
_diffrn_orient_matrix_UB_11 0.0085812000
_diffrn_orient_matrix_UB_12 0.0554431000
_diffrn_orient_matrix_UB_13 0.0811176000
_diffrn_orient_matrix_UB_21 0.1305056000
_diffrn_orient_matrix_UB_22 -0.0436278000
_diffrn_orient_matrix_UB_23 0.0335366000
_diffrn_orient_matrix_UB_31 0.0747294000
_diffrn_orient_matrix_UB_32 0.0698607000
_diffrn_orient_matrix_UB_33 -0.0437053000
_diffrn_radiation_monochromator mirror
_diffrn_radiation_probe x-ray
_diffrn_radiation_type CuK\a
_diffrn_radiation_wavelength 1.54184
_diffrn_reflns_av_R_equivalents 0.0401
_diffrn_reflns_av_unetI/netI 0.0418
_diffrn_reflns_Laue_measured_fraction_full 0.986
_diffrn_reflns_Laue_measured_fraction_max 0.939
_diffrn_reflns_limit_h_max 12
_diffrn_reflns_limit_h_min -11
_diffrn_reflns_limit_k_max 18
_diffrn_reflns_limit_k_min -19
_diffrn_reflns_limit_l_max 19
_diffrn_reflns_limit_l_min -19
_diffrn_reflns_number 15345
_diffrn_reflns_point_group_measured_fraction_full 0.986
_diffrn_reflns_point_group_measured_fraction_max 0.939
_diffrn_reflns_theta_full 67.684
_diffrn_reflns_theta_max 76.585
_diffrn_reflns_theta_min 4.004
_diffrn_source 'micro-focus sealed X-ray tube'
_diffrn_source_type 'PhotonJet (Cu) X-ray Source'
_exptl_absorpt_coefficient_mu 5.530
_exptl_absorpt_correction_T_max 1.00000
_exptl_absorpt_correction_T_min 0.62673
_exptl_absorpt_correction_type multi-scan
_exptl_absorpt_process_details
;
CrysAlisPro 1.171.40.25a (Rigaku Oxford Diffraction, 2018)
Empirical absorption correction using spherical harmonics,
 implemented in SCALE3 ABSPACK scaling algorithm.
;
_exptl_crystal_colour 'metallic dark brown'
_exptl_crystal_density_diffrn 1.270
_exptl_crystal_description block
_exptl_crystal_F_000 1032
_exptl_crystal_size_max 0.08
_exptl_crystal_size_mid 0.04
_exptl_crystal_size_min 0.03
_refine_diff_density_max 0.597
_refine_diff_density_min -0.364
_refine_diff_density_rms 0.061
_refine_ls_extinction_method none
_refine_ls_goodness_of_fit_ref 1.062
_refine_ls_hydrogen_treatment constr
_refine_ls_matrix_type full
_refine_ls_number_parameters 285
_refine_ls_number_reflns 4947
_refine_ls_number_restraints 0
_refine_ls_restrained_S_all 1.062
_refine_ls_R_factor_all 0.0490
_refine_ls_R_factor_gt 0.0396
_refine_ls_shift/su_max 0.001
_refine_ls_shift/su_mean 0.000
_refine_ls_structure_factor_coef Fsqd
_refine_ls_weighting_details 'w=1/[\s^2^(Fo^2^)+(0.0385P)^2^+1.8953P] where P=(Fo^2^+2Fc^2^)/3'
_refine_ls_weighting_scheme calc
_refine_ls_wR_factor_gt 0.0896
_refine_ls_wR_factor_ref 0.0953
_reflns_Friedel_coverage 0.000
_reflns_number_gt 4465
_reflns_number_total 4947
_reflns_threshold_expression 'I > 2\s(I)'
_cod_data_source_file ja0c11448_si_002.cif
_cod_data_source_block 2
_cod_database_code 4135491
_shelxl_version_number 2013-4
_chemical_oxdiff_formula FeCPO
_shelx_space_group_comment
;
The symmetry employed for this shelxl refinement is uniquely defined
by the following loop, which should always be used as a source of
symmetry information in preference to the above space-group names.
They are only intended as comments.
;
_reflns_odcompleteness_completeness 98.74
_reflns_odcompleteness_iscentric 1
_reflns_odcompleteness_theta 66.97
_olex2_refinement_description
;
1. Fixed Uiso
 At 1.2 times of:
  All C(H) groups, All C(H,H) groups
 At 1.5 times of:
  All C(H,H,H) groups
2.a Ternary CH refined with riding coordinates:
 C17(H17), C23(H23)
2.b Secondary CH2 refined with riding coordinates:
 C18(H18A,H18B), C19(H19A,H19B), C20(H20A,H20B), C21(H21A,H21B), C22(H22A,
 H22B), C24(H24A,H24B), C25(H25A,H25B), C26(H26A,H26B), C27(H27A,H27B),
 C28(H28A,H28B)
2.c Aromatic/amide H refined with riding coordinates:
 C12(H12), C13(H13), C14(H14), C15(H15)
2.d Idealised Me refined as rotating group:
 C6(H6A,H6B,H6C), C7(H7A,H7B,H7C), C8(H8A,H8B,H8C), C9(H9A,H9B,H9C), C10(H10A,
 H10B,H10C)
;
_olex2_submission_special_instructions 'No special instructions were received'
_oxdiff_exptl_absorpt_empirical_details
;
Empirical correction (ABSPACK) includes:
- Absorption correction using spherical harmonics
- Frame scaling
;
_oxdiff_exptl_absorpt_empirical_full_max 1.381
_oxdiff_exptl_absorpt_empirical_full_min 0.809

loop_
_space_group_symop_operation_xyz
'x, y, z'
'-x, y+1/2, -z+1/2'
'-x, -y, -z'
'x, -y-1/2, z-1/2'

loop_
_atom_site_label
_atom_site_type_symbol
_atom_site_fract_x
_atom_site_fract_y
_atom_site_fract_z
_atom_site_U_iso_or_equiv
_atom_site_adp_type
_atom_site_occupancy
_atom_site_site_symmetry_order
_atom_site_calc_flag
_atom_site_refinement_flags_posn
_atom_site_refinement_flags_adp
_atom_site_refinement_flags_occupancy
_atom_site_disorder_assembly
_atom_site_disorder_group
Fe1 Fe 0.56047(3) 0.20240(2) 0.43779(2) 0.01784(10) Uani 1 1 d . . . . .
P1 P 0.76655(5) 0.24387(3) 0.42837(3) 0.01657(12) Uani 1 1 d . . . . .
O1 O 0.58908(15) 0.11213(10) 0.36108(10) 0.0268(4) Uani 1 1 d . . . . .
C1 C 0.4242(2) 0.30189(14) 0.46007(14) 0.0226(5) Uani 1 1 d . . . . .
C2 C 0.3569(2) 0.23365(17) 0.41438(14) 0.0263(5) Uani 1 1 d . . . . .
C3 C 0.3732(2) 0.15749(15) 0.46567(14) 0.0250(5) Uani 1 1 d . . . . .
C4 C 0.4468(2) 0.17909(14) 0.54386(13) 0.0206(4) Uani 1 1 d . . . . .
C5 C 0.4832(2) 0.26678(14) 0.54031(13) 0.0193(4) Uani 1 1 d . . . . .
C6 C 0.4202(3) 0.39459(17) 0.43457(19) 0.0388(6) Uani 1 1 d . . . . .
H6A H 0.4984 0.4228 0.4599 0.058 Uiso 1 1 calc GR . . . .
H6B H 0.3453 0.4217 0.4537 0.058 Uiso 1 1 calc GR . . . .
H6C H 0.4144 0.3988 0.3737 0.058 Uiso 1 1 calc GR . . . .
C7 C 0.2828(3) 0.2387(3) 0.32661(17) 0.0547(9) Uani 1 1 d . . . . .
H7A H 0.3351 0.2679 0.2893 0.082 Uiso 1 1 calc GR . . . .
H7B H 0.2029 0.2699 0.3288 0.082 Uiso 1 1 calc GR . . . .
H7C H 0.2631 0.1816 0.3056 0.082 Uiso 1 1 calc GR . . . .
C8 C 0.3184(3) 0.07037(19) 0.44044(19) 0.0444(7) Uani 1 1 d . . . . .
H8A H 0.3498 0.0525 0.3886 0.067 Uiso 1 1 calc GR . . . .
H8B H 0.2246 0.0733 0.4320 0.067 Uiso 1 1 calc GR . . . .
H8C H 0.3458 0.0296 0.4846 0.067 Uiso 1 1 calc GR . . . .
C9 C 0.4798(3) 0.12142(17) 0.62004(16) 0.0359(6) Uani 1 1 d . . . . .
H9A H 0.4556 0.0632 0.6049 0.054 Uiso 1 1 calc GR . . . .
H9B H 0.4329 0.1402 0.6654 0.054 Uiso 1 1 calc GR . . . .
H9C H 0.5721 0.1241 0.6382 0.054 Uiso 1 1 calc GR . . . .
C10 C 0.5561(2) 0.31670(18) 0.61225(16) 0.0327(6) Uani 1 1 d . . . . .
H10A H 0.6291 0.2833 0.6377 0.049 Uiso 1 1 calc GR . . . .
H10B H 0.4988 0.3289 0.6542 0.049 Uiso 1 1 calc GR . . . .
H10C H 0.5872 0.3698 0.5909 0.049 Uiso 1 1 calc GR . . . .
C11 C 0.6973(2) 0.11087(13) 0.32362(13) 0.0198(4) Uani 1 1 d . . . . .
C12 C 0.7127(2) 0.04863(14) 0.26054(14) 0.0236(5) Uani 1 1 d . . . . .
H12 H 0.6480 0.0074 0.2470 0.028 Uiso 1 1 calc R . . . .
C13 C 0.8226(2) 0.04838(14) 0.21885(14) 0.0271(5) Uani 1 1 d . . . . .
H13 H 0.8312 0.0067 0.1777 0.033 Uiso 1 1 calc R . . . .
C14 C 0.9206(2) 0.10948(16) 0.23731(15) 0.0295(5) Uani 1 1 d . . . . .
H14 H 0.9936 0.1095 0.2081 0.035 Uiso 1 1 calc R . . . .
C15 C 0.9083(2) 0.17039(15) 0.29985(15) 0.0268(5) Uani 1 1 d . . . . .
H15 H 0.9737 0.2113 0.3126 0.032 Uiso 1 1 calc R . . . .
C16 C 0.7987(2) 0.17100(13) 0.34395(13) 0.0190(4) Uani 1 1 d . . . . .
C17 C 0.8105(2) 0.35244(13) 0.39338(13) 0.0189(4) Uani 1 1 d . . . . .
H17 H 0.8987 0.3495 0.3762 0.023 Uiso 1 1 calc R . . . .
C18 C 0.8127(2) 0.41815(13) 0.46558(13) 0.0206(4) Uani 1 1 d . . . . .
H18A H 0.7285 0.4182 0.4872 0.025 Uiso 1 1 calc R . . . .
H18B H 0.8787 0.4017 0.5117 0.025 Uiso 1 1 calc R . . . .
C19 C 0.8422(2) 0.50878(14) 0.43509(15) 0.0261(5) Uani 1 1 d . . . . .
H19A H 0.8404 0.5493 0.4816 0.031 Uiso 1 1 calc R . . . .
H19B H 0.9291 0.5099 0.4174 0.031 Uiso 1 1 calc R . . . .
C20 C 0.7422(2) 0.53555(15) 0.36098(15) 0.0295(5) Uani 1 1 d . . . . .
H20A H 0.6561 0.5382 0.3797 0.035 Uiso 1 1 calc R . . . .
H20B H 0.7636 0.5925 0.3416 0.035 Uiso 1 1 calc R . . . .
C21 C 0.7405(3) 0.47178(16) 0.28795(15) 0.0329(6) Uani 1 1 d . . . . .
H21A H 0.8237 0.4742 0.2652 0.039 Uiso 1 1 calc R . . . .
H21B H 0.6726 0.4882 0.2429 0.039 Uiso 1 1 calc R . . . .
C22 C 0.7161(2) 0.37971(14) 0.31574(14) 0.0254(5) Uani 1 1 d . . . . .
H22A H 0.7255 0.3408 0.2690 0.030 Uiso 1 1 calc R . . . .
H22B H 0.6270 0.3750 0.3292 0.030 Uiso 1 1 calc R . . . .
C23 C 0.8883(2) 0.22050(13) 0.52154(13) 0.0189(4) Uani 1 1 d . . . . .
H23 H 0.8664 0.2573 0.5681 0.023 Uiso 1 1 calc R . . . .
C24 C 0.8744(2) 0.12716(15) 0.55041(15) 0.0280(5) Uani 1 1 d . . . . .
H24A H 0.7846 0.1168 0.5604 0.034 Uiso 1 1 calc R . . . .
H24B H 0.8944 0.0885 0.5056 0.034 Uiso 1 1 calc R . . . .
C25 C 0.9656(3) 0.10790(17) 0.63166(16) 0.0348(6) Uani 1 1 d . . . . .
H25A H 0.9378 0.1409 0.6783 0.042 Uiso 1 1 calc R . . . .
H25B H 0.9595 0.0472 0.6454 0.042 Uiso 1 1 calc R . . . .
C26 C 1.1074(2) 0.13002(17) 0.62252(16) 0.0324(5) Uani 1 1 d . . . . .
H26A H 1.1606 0.1220 0.6768 0.039 Uiso 1 1 calc R . . . .
H26B H 1.1394 0.0912 0.5817 0.039 Uiso 1 1 calc R . . . .
C27 C 1.1204(2) 0.22255(16) 0.59300(15) 0.0274(5) Uani 1 1 d . . . . .
H27A H 1.2104 0.2337 0.5843 0.033 Uiso 1 1 calc R . . . .
H27B H 1.0975 0.2616 0.6367 0.033 Uiso 1 1 calc R . . . .
C28 C 1.0314(2) 0.23927(15) 0.51030(15) 0.0238(5) Uani 1 1 d . . . . .
H28A H 1.0579 0.2029 0.4656 0.029 Uiso 1 1 calc R . . . .
H28B H 1.0400 0.2989 0.4934 0.029 Uiso 1 1 calc R . . . .

loop_
_atom_site_aniso_label
_atom_site_aniso_U_11
_atom_site_aniso_U_22
_atom_site_aniso_U_33
_atom_site_aniso_U_23
_atom_site_aniso_U_13
_atom_site_aniso_U_12
Fe1 0.01469(17) 0.01589(17) 0.02373(17) -0.00487(13) 0.00559(12) -0.00228(13)
P1 0.0148(2) 0.0135(2) 0.0220(2) -0.00189(19) 0.00427(19) -0.00153(19)
O1 0.0239(8) 0.0229(8) 0.0358(9) -0.0109(7) 0.0128(7) -0.0080(7)
C1 0.0176(10) 0.0222(11) 0.0291(11) 0.0040(9) 0.0075(8) 0.0062(9)
C2 0.0137(10) 0.0445(14) 0.0210(10) -0.0035(10) 0.0036(8) -0.0006(10)
C3 0.0168(10) 0.0295(12) 0.0307(11) -0.0097(9) 0.0112(8) -0.0063(9)
C4 0.0189(10) 0.0191(10) 0.0252(10) 0.0007(8) 0.0081(8) 0.0010(8)
C5 0.0173(10) 0.0196(10) 0.0215(10) -0.0035(8) 0.0047(8) 0.0009(8)
C6 0.0385(14) 0.0279(13) 0.0537(16) 0.0137(12) 0.0206(12) 0.0158(12)
C7 0.0271(14) 0.107(3) 0.0282(13) 0.0033(16) -0.0044(11) -0.0054(16)
C8 0.0380(15) 0.0433(16) 0.0563(17) -0.0256(14) 0.0228(13) -0.0202(13)
C9 0.0377(14) 0.0345(14) 0.0377(14) 0.0141(11) 0.0129(11) 0.0081(11)
C10 0.0289(12) 0.0379(14) 0.0315(12) -0.0149(11) 0.0042(10) -0.0028(11)
C11 0.0205(10) 0.0152(10) 0.0243(10) 0.0021(8) 0.0052(8) 0.0032(8)
C12 0.0312(12) 0.0154(10) 0.0242(11) -0.0021(8) 0.0030(9) -0.0006(9)
C13 0.0405(13) 0.0183(11) 0.0242(11) -0.0002(9) 0.0110(9) 0.0073(10)
C14 0.0326(13) 0.0277(12) 0.0315(12) -0.0011(10) 0.0172(10) 0.0041(10)
C15 0.0244(11) 0.0243(12) 0.0335(12) -0.0020(10) 0.0105(9) -0.0014(10)
C16 0.0201(10) 0.0151(10) 0.0226(10) -0.0003(8) 0.0057(8) 0.0017(8)
C17 0.0182(10) 0.0173(10) 0.0218(10) 0.0007(8) 0.0048(8) -0.0004(8)
C18 0.0225(10) 0.0167(10) 0.0221(10) -0.0006(8) 0.0012(8) -0.0016(8)
C19 0.0278(11) 0.0165(11) 0.0348(12) -0.0019(9) 0.0068(9) -0.0033(9)
C20 0.0344(13) 0.0186(11) 0.0359(13) 0.0058(9) 0.0059(10) 0.0000(10)
C21 0.0474(15) 0.0249(12) 0.0258(12) 0.0061(9) 0.0020(10) -0.0016(11)
C22 0.0311(12) 0.0218(11) 0.0225(10) -0.0012(9) 0.0000(9) -0.0040(10)
C23 0.0175(10) 0.0161(10) 0.0236(10) -0.0003(8) 0.0040(8) -0.0025(8)
C24 0.0280(12) 0.0209(11) 0.0351(12) 0.0063(9) 0.0036(10) -0.0057(10)
C25 0.0387(14) 0.0324(14) 0.0335(13) 0.0121(11) 0.0050(11) -0.0019(11)
C26 0.0304(12) 0.0310(13) 0.0345(13) 0.0076(10) -0.0015(10) 0.0079(11)
C27 0.0187(11) 0.0281(12) 0.0346(12) -0.0001(10) 0.0008(9) 0.0024(9)
C28 0.0178(10) 0.0213(11) 0.0327(12) 0.0048(9) 0.0041(9) -0.0011(9)

loop_
_atom_type_symbol
_atom_type_description
_atom_type_scat_dispersion_real
_atom_type_scat_dispersion_imag
_atom_type_scat_source
C C 0.0181 0.0091 'International Tables Vol C Tables 4.2.6.8 and 6.1.1.4'
H H 0.0000 0.0000 'International Tables Vol C Tables 4.2.6.8 and 6.1.1.4'
Fe Fe -1.1336 3.1974 'International Tables Vol C Tables 4.2.6.8 and 6.1.1.4'
O O 0.0492 0.0322 'International Tables Vol C Tables 4.2.6.8 and 6.1.1.4'
P P 0.2955 0.4335 'International Tables Vol C Tables 4.2.6.8 and 6.1.1.4'

loop_
_geom_angle_atom_site_label_1
_geom_angle_atom_site_label_2
_geom_angle_atom_site_label_3
_geom_angle
_geom_angle_site_symmetry_1
_geom_angle_site_symmetry_3
_geom_angle_publ_flag
O1 Fe1 P1 86.94(5) . . ?
O1 Fe1 C1 142.33(8) . . ?
O1 Fe1 C2 106.36(8) . . ?
O1 Fe1 C3 96.07(8) . . ?
O1 Fe1 C4 120.48(8) . . ?
O1 Fe1 C5 158.38(8) . . ?
C1 Fe1 P1 116.67(6) . . ?
C1 Fe1 C3 64.98(9) . . ?
C1 Fe1 C4 64.58(8) . . ?
C2 Fe1 P1 147.11(7) . . ?
C2 Fe1 C1 38.56(9) . . ?
C2 Fe1 C3 39.02(9) . . ?
C2 Fe1 C4 64.26(8) . . ?
C2 Fe1 C5 65.03(8) . . ?
C3 Fe1 P1 171.61(7) . . ?
C3 Fe1 C4 37.92(8) . . ?
C4 Fe1 P1 134.26(6) . . ?
C5 Fe1 P1 111.10(6) . . ?
C5 Fe1 C1 39.44(8) . . ?
C5 Fe1 C3 64.44(8) . . ?
C5 Fe1 C4 38.08(8) . . ?
C16 P1 Fe1 97.48(7) . . ?
C16 P1 C17 105.91(9) . . ?
C16 P1 C23 107.36(10) . . ?
C17 P1 Fe1 123.44(7) . . ?
C17 P1 C23 104.51(9) . . ?
C23 P1 Fe1 116.46(7) . . ?
C11 O1 Fe1 120.10(13) . . ?
C2 C1 Fe1 70.54(13) . . ?
C2 C1 C5 107.09(19) . . ?
C2 C1 C6 126.0(2) . . ?
C5 C1 Fe1 70.13(12) . . ?
C5 C1 C6 126.5(2) . . ?
C6 C1 Fe1 130.21(16) . . ?
C1 C2 Fe1 70.90(12) . . ?
C1 C2 C3 108.16(19) . . ?
C1 C2 C7 126.5(3) . . ?
C3 C2 Fe1 70.77(12) . . ?
C3 C2 C7 125.3(2) . . ?
C7 C2 Fe1 123.20(17) . . ?
C2 C3 Fe1 70.21(12) . . ?
C2 C3 C8 125.4(2) . . ?
C4 C3 Fe1 72.75(12) . . ?
C4 C3 C2 108.34(19) . . ?
C4 C3 C8 126.3(2) . . ?
C8 C3 Fe1 123.75(16) . . ?
C3 C4 Fe1 69.33(12) . . ?
C3 C4 C5 108.07(19) . . ?
C3 C4 C9 127.3(2) . . ?
C5 C4 Fe1 69.00(11) . . ?
C5 C4 C9 124.6(2) . . ?
C9 C4 Fe1 128.42(15) . . ?
C1 C5 Fe1 70.44(12) . . ?
C1 C5 C10 126.1(2) . . ?
C4 C5 Fe1 72.93(12) . . ?
C4 C5 C1 108.22(18) . . ?
C4 C5 C10 125.2(2) . . ?
C10 C5 Fe1 128.16(15) . . ?
O1 C11 C12 119.99(19) . . ?
O1 C11 C16 121.94(19) . . ?
C16 C11 C12 118.07(19) . . ?
C13 C12 C11 120.7(2) . . ?
C12 C13 C14 121.0(2) . . ?
C15 C14 C13 119.2(2) . . ?
C14 C15 C16 120.8(2) . . ?
C11 C16 P1 112.62(15) . . ?
C15 C16 P1 127.18(17) . . ?
C15 C16 C11 120.2(2) . . ?
C18 C17 P1 111.43(14) . . ?
C18 C17 C22 111.42(17) . . ?
C22 C17 P1 109.74(14) . . ?
C19 C18 C17 111.24(18) . . ?
C20 C19 C18 110.64(18) . . ?
C21 C20 C19 110.6(2) . . ?
C20 C21 C22 112.17(19) . . ?
C21 C22 C17 112.31(19) . . ?
C24 C23 P1 110.13(15) . . ?
C24 C23 C28 109.91(18) . . ?
C28 C23 P1 115.92(14) . . ?
C25 C24 C23 111.49(19) . . ?
C26 C25 C24 112.0(2) . . ?
C27 C26 C25 111.3(2) . . ?
C26 C27 C28 110.99(19) . . ?
C27 C28 C23 110.65(18) . . ?

loop_
_geom_bond_atom_site_label_1
_geom_bond_atom_site_label_2
_geom_bond_distance
_geom_bond_site_symmetry_2
_geom_bond_publ_flag
Fe1 P1 2.2409(6) . ?
Fe1 O1 1.9005(15) . ?
Fe1 C1 2.145(2) . ?
Fe1 C2 2.140(2) . ?
Fe1 C3 2.148(2) . ?
Fe1 C4 2.192(2) . ?
Fe1 C5 2.141(2) . ?
P1 C16 1.812(2) . ?
P1 C17 1.847(2) . ?
P1 C23 1.851(2) . ?
O1 C11 1.326(3) . ?
C1 C2 1.415(3) . ?
C1 C5 1.446(3) . ?
C1 C6 1.493(3) . ?
C2 C3 1.432(3) . ?
C2 C7 1.503(3) . ?
C3 C4 1.411(3) . ?
C3 C8 1.500(3) . ?
C4 C5 1.414(3) . ?
C4 C9 1.507(3) . ?
C5 C10 1.501(3) . ?
C11 C12 1.412(3) . ?
C11 C16 1.408(3) . ?
C12 C13 1.378(3) . ?
C13 C14 1.390(4) . ?
C14 C15 1.386(3) . ?
C15 C16 1.398(3) . ?
C17 C18 1.530(3) . ?
C17 C22 1.531(3) . ?
C18 C19 1.530(3) . ?
C19 C20 1.521(3) . ?
C20 C21 1.520(3) . ?
C21 C22 1.525(3) . ?
C23 C24 1.531(3) . ?
C23 C28 1.535(3) . ?
C24 C25 1.527(3) . ?
C25 C26 1.524(4) . ?
C26 C27 1.521(3) . ?
C27 C28 1.525(3) . ?
